data_7064425
loop_
_publ_author_name
'Quan, KaiZeng'
'Wang, YuMin'
'Qi, Meng'
'Xu, Peng'
'Gong, Hui'
'Wang, Yaxing'
'Ji, Guoxun'
'Yuan, Peng'

_publ_section_title
;
 A Europium-Organic Framework with Activation-Induced Open Metal Sites for
 Water Adsorption
;
_journal_name_full 'New Journal of Chemistry'
_journal_paper_doi 10.1039/D6NJ00323K
_journal_year 2026
_chemical_formula_moiety '4(C216 H160 Eu8 N20 O60), 4[C3H7NO], 4[H2O]'
_chemical_formula_sum 'C57 H49 Eu2 N6 O17'
_chemical_formula_weight 1393.94
_space_group_crystal_system orthorhombic
_space_group_IT_number 62
_space_group_name_Hall '-P 2ac 2n'
_space_group_name_H-M_alt 'P n m a'
_atom_sites_solution_hydrogens mixed
_atom_sites_solution_primary dual
_audit_creation_date 2026-05-27
_audit_creation_method
;
Olex2 1.5
(compiled 2026.05.15 svn.rea2f22b2 for OlexSys, GUI svn.r7569)
;
_audit_update_record
;
2026-05-27 deposited with the CCDC.	2026-05-29 downloaded from the CCDC.
;
_cell_angle_alpha 90
_cell_angle_beta 90
_cell_angle_gamma 90
_cell_formula_units_Z 8
_cell_length_a 21.1302(18)
_cell_length_b 31.469(3)
_cell_length_c 17.4141(17)
_cell_measurement_reflns_used 9867
_cell_measurement_temperature 296.15
_cell_measurement_theta_max 25.33
_cell_measurement_theta_min 2.32
_cell_volume 11579.4(19)
_computing_cell_refinement 'SAINT V8.40B (?, 2016)'
_computing_data_reduction 'SAINT V8.40B (?, 2016)'
_computing_molecular_graphics 'Olex2 1.5 (Dolomanov et al., 2009)'
_computing_publication_material 'Olex2 1.5 (Dolomanov et al., 2009)'
_computing_structure_refinement 'SHELXL 2025/1 (Sheldrick, 2015)'
_computing_structure_solution 'SHELXT 2018/2 (Sheldrick, 2018)'
_diffrn_ambient_temperature 296.15
_diffrn_measured_fraction_theta_full 0.999
_diffrn_measured_fraction_theta_max 0.998
_diffrn_measurement_device_type 'Bruker APEX-II CCD'
_diffrn_measurement_method '\f and \w scans'
_diffrn_radiation_type MoK\a
_diffrn_radiation_wavelength 0.71073
_diffrn_reflns_av_R_equivalents 0.0665
_diffrn_reflns_av_unetI/netI 0.0200
_diffrn_reflns_Laue_measured_fraction_full 0.999
_diffrn_reflns_Laue_measured_fraction_max 0.998
_diffrn_reflns_limit_h_max 25
_diffrn_reflns_limit_h_min -25
_diffrn_reflns_limit_k_max 37
_diffrn_reflns_limit_k_min -37
_diffrn_reflns_limit_l_max 20
_diffrn_reflns_limit_l_min -21
_diffrn_reflns_number 156574
_diffrn_reflns_point_group_measured_fraction_full 0.999
_diffrn_reflns_point_group_measured_fraction_max 0.998
_diffrn_reflns_theta_full 25.242
_diffrn_reflns_theta_max 25.399
_diffrn_reflns_theta_min 1.993
_diffrn_source_current 1.4
_diffrn_source_power 0.07
_diffrn_source_voltage 50.0
_diffrn_standards_number 0
_exptl_absorpt_coefficient_mu 2.222
_exptl_absorpt_correction_T_max 0.7417
_exptl_absorpt_correction_T_min 0.6583
_exptl_absorpt_correction_type multi-scan
_exptl_absorpt_process_details
;
SADABS-2016/2 (Bruker,2016/2) was used for absorption correction.
wR2(int) was 0.0959 before and 0.0876 after correction.
The Ratio of minimum to maximum transmission is 0.8876.
The \l/2 correction factor is Not present.
;
_exptl_crystal_colour 'clear light white'
_exptl_crystal_colour_lustre clear
_exptl_crystal_colour_modifier light
_exptl_crystal_colour_primary white
_exptl_crystal_density_diffrn 1.599
_exptl_crystal_description block
_exptl_crystal_F_000 5560
_exptl_crystal_size_max 0.18
_exptl_crystal_size_mid 0.16
_exptl_crystal_size_min 0.13
_refine_diff_density_max 0.842
_refine_diff_density_min -0.731
_refine_diff_density_rms 0.090
_refine_ls_extinction_method none
_refine_ls_goodness_of_fit_ref 1.176
_refine_ls_hydrogen_treatment constr
_refine_ls_matrix_type full
_refine_ls_number_parameters 701
_refine_ls_number_reflns 10837
_refine_ls_number_restraints 0
_refine_ls_restrained_S_all 1.176
_refine_ls_R_factor_all 0.0798
_refine_ls_R_factor_gt 0.0625
_refine_ls_shift/su_max 0.001
_refine_ls_shift/su_mean 0.000
_refine_ls_structure_factor_coef Fsqd
_refine_ls_weighting_details 'w=1/[\s^2^(Fo^2^)+(0.0040P)^2^+57.7501P] where P=(Fo^2^+2Fc^2^)/3'
_refine_ls_weighting_scheme calc
_refine_ls_wR_factor_gt 0.1195
_refine_ls_wR_factor_ref 0.1293
_reflns_Friedel_coverage 0.000
_reflns_number_gt 8865
_reflns_number_total 10837
_reflns_threshold_expression 'I > 2\s(I)'
_cod_data_source_file d6nj00323k2.cif
_cod_data_source_block 'save_pl'
_cod_database_code 7064425
_shelx_shelxl_version_number 2025/1
_shelx_space_group_comment
;
The symmetry employed for this shelxl refinement is uniquely defined
by the following loop, which should always be used as a source of
symmetry information in preference to the above space-group names.
They are only intended as comments.
;
_shelx_estimated_absorpt_t_max 0.761
_shelx_estimated_absorpt_t_min 0.691
_olex2_refinement_description
;
1. Fixed Uiso
 At 1.2 times of:
  All C(H) groups
 At 1.5 times of:
  All C(H,H,H) groups, All O(H,H) groups
2.a Rotating group:
 O003(H00A,H00B)
2.b Aromatic/amide H refined with riding coordinates:
 C00R(H00R), C00U(H00U), C00V(H00V), C00W(H00W), C00Z(H00Z), C011(H011),
 C016(H016), C01B(H01B), C01E(H01E), C01F(H01F), C01G(H01G), C01K(H01K),
 C01M(H01M), C01O(H01O), C01P(H01P), C01Q(H01Q), C01R(H01R), C01U(H01U),
 C01Y(H01Y), C020(H020), C021(H021), C023(H023), C024(H024), C026(H026),
 C028(H028), C029(H029)
2.c Idealised Me refined as rotating group:
 C01W(H01A,H01C,H01D), C01Z(H01H,H01I,H01J), C022(H02A,H02B,H02C), C025(H02D,
 H02E,H02F)
;
_smtbx_masks_special_details
;
A solvent mask was calculated and 396 electrons were 
found in a volume of 2636\%A^3^ in 2 voids per unit cell. 
This is consistent with the presence of 
1 C3H7NO and 1 H2O per Asym. Unit 
which account for 400 electrons 
per unit cell.
;
_smtbx_masks_void_probe_radius 1.2
_smtbx_masks_void_truncation_radius 1.2
_olex2_submission_special_instructions 'No special instructions were received'

loop_
_space_group_symop_operation_xyz
'x, y, z'
'-x+1/2, -y, z+1/2'
'-x, y+1/2, -z'
'x+1/2, -y+1/2, -z+1/2'
'-x, -y, -z'
'x-1/2, y, -z-1/2'
'x, -y-1/2, z'
'-x-1/2, y-1/2, z-1/2'

loop_
_atom_site_label
_atom_site_type_symbol
_atom_site_fract_x
_atom_site_fract_y
_atom_site_fract_z
_atom_site_U_iso_or_equiv
_atom_site_adp_type
_atom_site_occupancy
_atom_site_site_symmetry_order
_atom_site_calc_flag
_atom_site_refinement_flags_posn
_atom_site_refinement_flags_adp
_atom_site_refinement_flags_occupancy
_atom_site_disorder_assembly
_atom_site_disorder_group
Eu01 Eu 0.94989(2) 0.50125(2) 0.40496(2) 0.0284(4) Uani 1 1 d . . . . .
Eu02 Eu 0.47326(2) 0.49614(2) 0.37859(2) 0.0275(4) Uani 1 1 d . . . . .
O003 O 0.5520(2) 0.50170(18) 0.2657(3) 0.0343(12) Uani 1 1 d . . . . .
H00A H 0.546308 0.480758 0.234082 0.051 Uiso 1 1 d R U . . .
H00B H 0.543772 0.524005 0.238211 0.051 Uiso 1 1 d R U . . .
O004 O 0.9504(3) 0.45997(16) 0.5160(3) 0.0338(13) Uani 1 1 d . . . . .
O005 O 0.9257(3) 0.43902(17) 0.3393(3) 0.0364(13) Uani 1 1 d . . . . .
O006 O 0.5604(3) 0.53756(17) 0.4123(3) 0.0372(13) Uani 1 1 d . . . . .
O007 O 0.5814(3) 0.44786(18) -0.0043(3) 0.0388(14) Uani 1 1 d . . . . .
O008 O 0.5466(3) 0.46399(16) 0.1133(3) 0.0337(12) Uani 1 1 d . . . . .
O009 O 0.5761(3) 0.55490(18) 0.5366(3) 0.0414(15) Uani 1 1 d . . . . .
O00A O 0.9778(3) 0.44211(16) 0.6337(3) 0.0366(13) Uani 1 1 d . . . . .
O00B O 0.9134(3) 0.53050(18) 0.2943(3) 0.0393(14) Uani 1 1 d . . . . .
O00C O 0.5595(3) 0.46101(17) 0.5185(3) 0.0389(14) Uani 1 1 d . . . . .
O00D O 0.9458(3) 0.44465(18) 0.2129(3) 0.0421(15) Uani 1 1 d . . . . .
O00E O 0.8343(3) 0.4948(2) 0.4136(3) 0.0413(14) Uani 1 1 d . . . . .
N00F N 0.7398(3) 0.4759(2) 0.3630(5) 0.0413(17) Uani 1 1 d . . . . .
N00G N 0.8161(4) 0.250000 0.5655(6) 0.031(2) Uani 1 2 d S T P . .
O00H O 0.5511(3) 0.44201(18) 0.3963(3) 0.0410(14) Uani 1 1 d . . . . .
O00I O 0.9529(3) 0.56288(17) 0.1907(3) 0.0417(15) Uani 1 1 d . . . . .
N00J N 0.8043(4) 0.750000 0.3181(6) 0.034(2) Uani 1 2 d S T P . .
N00K N 0.6682(5) 0.250000 0.1459(6) 0.037(2) Uani 1 2 d S T P . .
N00L N 0.7763(5) 0.250000 0.2379(6) 0.033(2) Uani 1 2 d S T P . .
O00M O 0.3585(3) 0.5065(3) 0.3569(4) 0.063(2) Uani 1 1 d . . . . .
N00N N 0.6873(4) 0.750000 0.3885(6) 0.034(2) Uani 1 2 d S T P . .
N00O N 0.6936(4) 0.250000 0.5084(5) 0.0288(19) Uani 1 2 d S T P . .
N00P N 0.2520(4) 0.5113(3) 0.3652(5) 0.056(2) Uani 1 1 d . . . . .
C00R C 0.6788(4) 0.3568(2) 0.5625(5) 0.0374(19) Uani 1 1 d . . . . .
H00R H 0.699646 0.354037 0.609254 0.045 Uiso 1 1 calc R U . . .
C00S C 0.7863(4) 0.2869(2) 0.5496(4) 0.0298(16) Uani 1 1 d . . . . .
C00T C 0.9185(4) 0.4279(2) 0.2693(5) 0.0334(18) Uani 1 1 d . . . . .
C00U C 0.8104(4) 0.6373(3) 0.3601(5) 0.0371(19) Uani 1 1 d . . . . .
H00U H 0.783851 0.636261 0.402708 0.045 Uiso 1 1 calc R U . . .
C00V C 0.6410(5) 0.3922(3) 0.5497(5) 0.043(2) Uani 1 1 d . . . . .
H00V H 0.635106 0.412189 0.588389 0.052 Uiso 1 1 calc R U . . .
C00W C 0.6134(4) 0.3930(2) 0.1729(5) 0.0331(17) Uani 1 1 d . . . . .
H00W H 0.599812 0.413023 0.208616 0.040 Uiso 1 1 calc R U . . .
C00X C 0.7501(4) 0.2860(2) 0.2127(5) 0.0329(17) Uani 1 1 d . . . . .
C00Y C 0.5737(4) 0.4402(2) 0.0658(5) 0.0305(17) Uani 1 1 d . . . . .
C00Z C 0.8005(5) 0.4800(4) 0.3636(6) 0.056(3) Uani 1 1 d . . . . .
H00Z H 0.821263 0.470291 0.319873 0.067 Uiso 1 1 calc R U . . .
C010 C 0.7165(4) 0.7131(2) 0.3703(5) 0.0325(17) Uani 1 1 d . . . . .
C011 C 0.3077(4) 0.4966(3) 0.3744(6) 0.050(2) Uani 1 1 d . . . . .
H011 H 0.307486 0.471448 0.402294 0.060 Uiso 1 1 calc R U . . .
C012 C 0.5797(4) 0.5612(3) 0.4646(5) 0.040(2) Uani 1 1 d . . . . .
C013 C 0.7236(4) 0.2866(2) 0.5213(5) 0.0342(18) Uani 1 1 d . . . . .
C014 C 0.9447(4) 0.4362(2) 0.5746(5) 0.0374(19) Uani 1 1 d . . . . .
C015 C 0.6121(4) 0.3976(2) 0.4792(5) 0.0367(19) Uani 1 1 d . . . . .
C016 C 0.8224(4) 0.3578(3) 0.5043(5) 0.0394(19) Uani 1 1 d . . . . .
H016 H 0.795078 0.354923 0.462833 0.047 Uiso 1 1 calc R U . . .
C017 C 0.6037(4) 0.3996(2) 0.0945(5) 0.0370(19) Uani 1 1 d . . . . .
C018 C 0.6798(4) 0.6744(2) 0.3920(5) 0.0335(17) Uani 1 1 d . . . . .
C019 C 0.6629(4) 0.3259(2) 0.1435(5) 0.0341(18) Uani 1 1 d . . . . .
C01A C 0.7761(4) 0.7131(2) 0.3344(5) 0.0353(18) Uani 1 1 d . . . . .
C01B C 0.8465(4) 0.6026(3) 0.3400(5) 0.0356(18) Uani 1 1 d . . . . .
H01B H 0.844475 0.578148 0.369913 0.043 Uiso 1 1 calc R U . . .
C01C C 0.6945(4) 0.2862(2) 0.1680(5) 0.0338(18) Uani 1 1 d . . . . .
C01D C 0.7885(4) 0.3255(2) 0.2305(5) 0.0354(18) Uani 1 1 d . . . . .
C01E C 0.6438(4) 0.3561(2) 0.1969(5) 0.0345(18) Uani 1 1 d . . . . .
H01E H 0.651388 0.351617 0.248879 0.041 Uiso 1 1 calc R U . . .
C01F C 0.8008(4) 0.3548(2) 0.1730(5) 0.0345(18) Uani 1 1 d . . . . .
H01F H 0.780749 0.352363 0.125698 0.041 Uiso 1 1 calc R U . . .
C01G C 0.8428(4) 0.3877(2) 0.1858(5) 0.0353(18) Uani 1 1 d . . . . .
H01G H 0.850603 0.407347 0.147081 0.042 Uiso 1 1 calc R U . . .
C01H C 0.9029(4) 0.3981(2) 0.5725(5) 0.0370(19) Uani 1 1 d . . . . .
C01I C 0.5709(4) 0.4365(3) 0.4633(5) 0.041(2) Uani 1 1 d . . . . .
C01J C 0.8142(4) 0.6746(2) 0.3151(5) 0.0345(18) Uani 1 1 d . . . . .
C01K C 0.8605(4) 0.3932(3) 0.5095(5) 0.042(2) Uani 1 1 d . . . . .
H01K H 0.858607 0.413944 0.471564 0.050 Uiso 1 1 calc R U . . .
C01L C 0.6860(4) 0.3256(2) 0.5071(5) 0.0355(18) Uani 1 1 d . . . . .
C01M C 0.6561(4) 0.6716(3) 0.4674(5) 0.0369(19) Uani 1 1 d . . . . .
H01M H 0.661356 0.693961 0.501654 0.044 Uiso 1 1 calc R U . . .
C01N C 0.8242(4) 0.3265(2) 0.5600(5) 0.0345(18) Uani 1 1 d . . . . .
C01O C 0.8656(4) 0.3311(2) 0.6217(5) 0.0363(18) Uani 1 1 d . . . . .
H01O H 0.867215 0.310423 0.659775 0.044 Uiso 1 1 calc R U . . .
C01P C 0.9045(4) 0.3666(3) 0.6267(5) 0.041(2) Uani 1 1 d . . . . .
H01P H 0.932355 0.368940 0.667797 0.049 Uiso 1 1 calc R U . . .
C01Q C 0.6544(4) 0.3306(3) 0.4368(5) 0.0382(19) Uani 1 1 d . . . . .
H01Q H 0.657111 0.309521 0.399518 0.046 Uiso 1 1 calc R U . . .
C01R C 0.6662(4) 0.6423(3) 0.3396(5) 0.041(2) Uani 1 1 d . . . . .
H01R H 0.679531 0.644737 0.288904 0.049 Uiso 1 1 calc R U . . .
C01S C 0.8865(4) 0.6032(3) 0.2751(5) 0.0365(19) Uani 1 1 d . . . . .
C01T C 0.9209(4) 0.5631(2) 0.2521(5) 0.0352(18) Uani 1 1 d . . . . .
C01U C 0.8915(4) 0.6401(3) 0.2343(5) 0.042(2) Uani 1 1 d . . . . .
H01U H 0.918861 0.641351 0.192604 0.051 Uiso 1 1 calc R U . . .
C01V C 0.8732(4) 0.3915(2) 0.2555(5) 0.0384(19) Uani 1 1 d . . . . .
C01W C 0.7038(4) 0.4527(4) 0.3065(6) 0.055(3) Uani 1 1 d . . . . .
H01A H 0.728843 0.449045 0.260933 0.082 Uiso 1 1 calc R U . . .
H01C H 0.666027 0.468189 0.294067 0.082 Uiso 1 1 calc R U . . .
H01D H 0.692563 0.425322 0.326724 0.082 Uiso 1 1 calc R U . . .
C01X C 0.6130(4) 0.6023(3) 0.4391(5) 0.040(2) Uani 1 1 d . . . . .
C01Y C 0.6246(5) 0.6346(3) 0.4900(5) 0.042(2) Uani 1 1 d . . . . .
H01Y H 0.611114 0.631924 0.540603 0.051 Uiso 1 1 calc R U . . .
C01Z C 0.1942(4) 0.4966(5) 0.3925(7) 0.074(4) Uani 1 1 d . . . . .
H01H H 0.199264 0.468276 0.412144 0.110 Uiso 1 1 calc R U . . .
H01I H 0.163905 0.496329 0.351371 0.110 Uiso 1 1 calc R U . . .
H01J H 0.179434 0.514907 0.432747 0.110 Uiso 1 1 calc R U . . .
C020 C 0.6189(5) 0.3672(3) 0.4227(5) 0.043(2) Uani 1 1 d . . . . .
H020 H 0.599801 0.371045 0.375141 0.052 Uiso 1 1 calc R U . . .
C021 C 0.6328(5) 0.6067(3) 0.3626(5) 0.047(2) Uani 1 1 d . . . . .
H021 H 0.623418 0.585574 0.327120 0.057 Uiso 1 1 calc R U . . .
C022 C 0.7096(6) 0.4861(5) 0.4377(8) 0.094(5) Uani 1 1 d . . . . .
H02A H 0.704437 0.460437 0.466927 0.141 Uiso 1 1 calc R U . . .
H02B H 0.669017 0.498804 0.428849 0.141 Uiso 1 1 calc R U . . .
H02C H 0.735978 0.505522 0.465661 0.141 Uiso 1 1 calc R U . . .
C023 C 0.8567(4) 0.6755(3) 0.2538(6) 0.043(2) Uani 1 1 d . . . . .
H023 H 0.861661 0.700448 0.225715 0.051 Uiso 1 1 calc R U . . .
C024 C 0.6197(5) 0.3684(3) 0.0423(6) 0.049(2) Uani 1 1 d . . . . .
H024 H 0.611093 0.372354 -0.009589 0.059 Uiso 1 1 calc R U . . .
C025 C 0.2470(6) 0.5506(4) 0.3179(7) 0.069(3) Uani 1 1 d . . . . .
H02D H 0.288595 0.560019 0.303828 0.103 Uiso 1 1 calc R U . . .
H02E H 0.226138 0.572388 0.346969 0.103 Uiso 1 1 calc R U . . .
H02F H 0.222987 0.544623 0.272322 0.103 Uiso 1 1 calc R U . . .
C026 C 0.6484(5) 0.3314(3) 0.0669(6) 0.048(2) Uani 1 1 d . . . . .
H026 H 0.657861 0.310088 0.031665 0.057 Uiso 1 1 calc R U . . .
C028 C 0.8198(5) 0.3287(3) 0.2996(6) 0.052(3) Uani 1 1 d . . . . .
H028 H 0.813402 0.308315 0.337431 0.062 Uiso 1 1 calc R U . . .
C029 C 0.8611(5) 0.3626(3) 0.3133(6) 0.053(3) Uani 1 1 d . . . . .
H029 H 0.880266 0.365719 0.361030 0.064 Uiso 1 1 calc R U . . .

loop_
_atom_site_aniso_label
_atom_site_aniso_U_11
_atom_site_aniso_U_22
_atom_site_aniso_U_33
_atom_site_aniso_U_23
_atom_site_aniso_U_13
_atom_site_aniso_U_12
Eu01 0.0268(4) 0.0253(4) 0.0330(4) -0.00203(15) -0.00075(14) -0.00007(15)
Eu02 0.0255(4) 0.0257(4) 0.0314(4) 0.00110(15) -0.00027(14) -0.00033(15)
O003 0.037(3) 0.030(3) 0.036(3) 0.002(2) -0.002(2) 0.002(2)
O004 0.040(3) 0.025(3) 0.036(3) 0.003(2) 0.002(2) -0.008(2)
O005 0.044(3) 0.028(3) 0.037(3) -0.002(2) -0.002(3) -0.011(2)
O006 0.043(3) 0.034(3) 0.034(3) -0.001(2) -0.008(3) -0.016(2)
O007 0.039(3) 0.036(3) 0.041(3) 0.012(3) 0.001(3) 0.010(2)
O008 0.036(3) 0.026(3) 0.039(3) 0.004(2) -0.001(2) 0.004(2)
O009 0.057(4) 0.038(3) 0.030(3) 0.006(2) -0.002(3) -0.027(3)
O00A 0.044(3) 0.030(3) 0.036(3) -0.001(2) -0.007(3) -0.009(2)
O00B 0.045(3) 0.034(3) 0.039(3) -0.004(3) -0.001(3) 0.006(3)
O00C 0.051(4) 0.031(3) 0.035(3) -0.006(2) 0.007(3) 0.015(3)
O00D 0.049(4) 0.038(3) 0.040(3) -0.004(3) 0.011(3) -0.017(3)
O00E 0.028(3) 0.055(4) 0.041(3) -0.005(3) -0.007(2) 0.005(3)
N00F 0.037(4) 0.034(4) 0.054(5) 0.000(3) -0.006(3) -0.003(3)
N00G 0.022(4) 0.030(5) 0.042(5) 0.000 -0.002(4) 0.000
O00H 0.050(4) 0.040(3) 0.033(3) 0.002(2) 0.002(3) 0.012(3)
O00I 0.059(4) 0.029(3) 0.037(3) -0.004(2) 0.002(3) 0.014(3)
N00J 0.029(5) 0.037(5) 0.035(5) 0.000 0.000(4) 0.000
N00K 0.030(5) 0.035(5) 0.045(6) 0.000 -0.008(4) 0.000
N00L 0.039(5) 0.023(4) 0.038(5) 0.000 -0.007(4) 0.000
O00M 0.030(3) 0.119(7) 0.038(3) 0.000(4) 0.002(3) 0.009(4)
N00N 0.029(5) 0.033(5) 0.039(5) 0.000 -0.003(4) 0.000
N00O 0.027(5) 0.022(4) 0.037(5) 0.000 -0.007(4) 0.000
N00P 0.038(4) 0.063(5) 0.069(6) -0.026(4) -0.004(4) -0.007(4)
C00R 0.037(4) 0.030(4) 0.045(5) -0.001(4) -0.002(4) 0.003(3)
C00S 0.036(4) 0.023(4) 0.031(4) -0.001(3) -0.004(3) 0.001(3)
C00T 0.035(4) 0.023(3) 0.043(5) -0.007(3) -0.003(4) -0.001(3)
C00U 0.049(5) 0.037(4) 0.026(4) -0.001(3) 0.010(4) 0.002(4)
C00V 0.055(6) 0.035(4) 0.039(5) -0.003(4) -0.007(4) 0.008(4)
C00W 0.034(4) 0.031(4) 0.035(4) 0.000(3) -0.005(3) 0.004(3)
C00X 0.038(4) 0.019(3) 0.042(4) -0.004(3) -0.001(4) -0.003(3)
C00Y 0.029(4) 0.030(4) 0.033(4) 0.003(3) -0.003(3) 0.005(3)
C00Z 0.037(5) 0.073(7) 0.058(6) -0.015(5) -0.001(5) 0.012(5)
C010 0.036(4) 0.026(4) 0.036(4) 0.003(3) -0.001(3) -0.004(3)
C011 0.035(5) 0.055(6) 0.061(6) -0.030(5) -0.005(4) 0.007(4)
C012 0.030(4) 0.043(5) 0.047(5) 0.014(4) 0.006(4) -0.010(4)
C013 0.039(4) 0.025(4) 0.038(4) -0.003(3) 0.000(3) 0.000(3)
C014 0.041(5) 0.025(4) 0.046(5) -0.003(3) 0.009(4) -0.005(3)
C015 0.044(5) 0.028(4) 0.039(5) -0.001(3) 0.003(4) 0.008(3)
C016 0.045(5) 0.030(4) 0.043(5) -0.003(4) -0.009(4) -0.010(4)
C017 0.031(4) 0.025(4) 0.055(5) -0.002(4) -0.006(4) 0.004(3)
C018 0.035(4) 0.028(4) 0.038(4) 0.002(3) 0.007(3) -0.008(3)
C019 0.038(4) 0.027(4) 0.037(4) 0.003(3) -0.001(3) 0.004(3)
C01A 0.034(4) 0.021(4) 0.051(5) -0.006(3) 0.007(4) -0.001(3)
C01B 0.043(5) 0.031(4) 0.033(4) -0.001(3) -0.001(4) 0.001(3)
C01C 0.041(5) 0.025(4) 0.036(4) 0.000(3) -0.008(4) -0.005(3)
C01D 0.036(4) 0.027(4) 0.044(5) -0.007(3) -0.007(4) -0.003(3)
C01E 0.040(5) 0.030(4) 0.033(4) 0.005(3) 0.000(3) 0.004(3)
C01F 0.040(4) 0.028(4) 0.036(4) -0.004(3) -0.011(4) 0.005(3)
C01G 0.039(4) 0.022(3) 0.044(5) 0.000(3) 0.003(4) -0.001(3)
C01H 0.039(5) 0.029(4) 0.043(5) -0.003(3) 0.001(4) -0.008(3)
C01I 0.048(5) 0.034(4) 0.041(5) 0.007(4) 0.000(4) 0.007(4)
C01J 0.040(5) 0.029(4) 0.034(4) 0.001(3) 0.008(4) -0.001(3)
C01K 0.051(5) 0.037(4) 0.038(5) 0.005(4) -0.007(4) -0.014(4)
C01L 0.035(4) 0.025(4) 0.046(5) -0.003(3) 0.005(4) 0.004(3)
C01M 0.045(5) 0.033(4) 0.032(4) 0.001(3) -0.003(4) -0.003(4)
C01N 0.044(5) 0.021(4) 0.038(4) 0.000(3) -0.005(4) -0.008(3)
C01O 0.049(5) 0.025(4) 0.035(4) -0.003(3) -0.008(4) -0.001(3)
C01P 0.048(5) 0.035(4) 0.040(5) 0.001(4) -0.002(4) -0.012(4)
C01Q 0.047(5) 0.033(4) 0.034(4) -0.005(3) -0.009(4) 0.009(4)
C01R 0.056(5) 0.036(4) 0.031(4) 0.002(3) -0.002(4) -0.010(4)
C01S 0.046(5) 0.035(4) 0.028(4) 0.000(3) -0.001(4) 0.010(4)
C01T 0.044(5) 0.033(4) 0.029(4) -0.005(3) 0.004(4) 0.005(3)
C01U 0.042(5) 0.036(4) 0.049(5) -0.005(4) 0.010(4) 0.004(4)
C01V 0.045(5) 0.023(4) 0.047(5) -0.002(3) -0.002(4) 0.001(3)
C01W 0.033(5) 0.074(7) 0.057(6) -0.001(5) -0.005(4) -0.009(5)
C01X 0.037(5) 0.049(5) 0.035(5) 0.001(4) 0.002(4) -0.011(4)
C01Y 0.056(6) 0.041(5) 0.031(4) 0.007(4) 0.006(4) -0.006(4)
C01Z 0.029(5) 0.108(10) 0.083(8) 0.011(8) 0.007(5) -0.008(6)
C020 0.057(6) 0.035(4) 0.037(5) -0.009(4) -0.010(4) 0.016(4)
C021 0.064(6) 0.042(5) 0.036(5) -0.006(4) -0.003(4) -0.016(4)
C022 0.061(8) 0.129(13) 0.093(10) -0.033(10) -0.003(7) -0.009(8)
C023 0.049(5) 0.028(4) 0.050(5) 0.003(4) 0.009(4) 0.000(4)
C024 0.064(6) 0.042(5) 0.043(5) 0.004(4) -0.002(5) 0.015(4)
C025 0.064(7) 0.074(8) 0.069(7) 0.009(6) -0.005(6) -0.004(6)
C026 0.057(6) 0.041(5) 0.045(5) 0.000(4) 0.001(4) 0.012(4)
C028 0.062(6) 0.030(4) 0.062(6) 0.008(4) -0.011(5) -0.020(4)
C029 0.074(7) 0.039(5) 0.047(5) -0.001(4) -0.002(5) -0.025(5)

loop_
_atom_type_symbol
_atom_type_description
_atom_type_scat_dispersion_real
_atom_type_scat_dispersion_imag
_atom_type_scat_source
C C 0.0033 0.0016 'International Tables Vol C Tables 4.2.6.8 and 6.1.1.4'
H H 0.0000 0.0000 'International Tables Vol C Tables 4.2.6.8 and 6.1.1.4'
Eu Eu -0.1578 3.6682 'International Tables Vol C Tables 4.2.6.8 and 6.1.1.4'
N N 0.0061 0.0033 'International Tables Vol C Tables 4.2.6.8 and 6.1.1.4'
O O 0.0106 0.0060 'International Tables Vol C Tables 4.2.6.8 and 6.1.1.4'

loop_
_geom_angle_atom_site_label_1
_geom_angle_atom_site_label_2
_geom_angle_atom_site_label_3
_geom_angle
_geom_angle_site_symmetry_1
_geom_angle_site_symmetry_3
_geom_angle_publ_flag
O004 Eu01 Eu01 35.75(11) 5_766 5_766 ?
O004 Eu01 Eu01 44.56(13) . 5_766 ?
O004 Eu01 O004 80.31(17) . 5_766 ?
O004 Eu01 O007 79.8(2) . 2_665 ?
O004 Eu01 O008 80.3(2) . 6_656 ?
O004 Eu01 O00A 129.30(19) . 5_766 ?
O004 Eu01 O00E 84.7(2) . . ?
O004 Eu01 C014 25.1(2) 5_766 5_766 ?
O004 Eu01 C014 105.4(2) . 5_766 ?
O005 Eu01 Eu01 121.06(14) . 5_766 ?
O005 Eu01 O004 140.82(19) . 5_766 ?
O005 Eu01 O004 86.53(19) . . ?
O005 Eu01 O007 147.6(2) . 2_665 ?
O005 Eu01 O008 73.0(2) . 6_656 ?
O005 Eu01 O00A 128.07(19) . 5_766 ?
O005 Eu01 O00E 75.0(2) . . ?
O005 Eu01 C014 140.9(2) . 5_766 ?
O007 Eu01 Eu01 66.30(14) 2_665 5_766 ?
O007 Eu01 O004 65.36(19) 2_665 5_766 ?
O007 Eu01 O008 132.01(19) 2_665 6_656 ?
O007 Eu01 O00A 82.2(2) 2_665 5_766 ?
O007 Eu01 O00E 74.6(2) 2_665 . ?
O007 Eu01 C014 71.4(2) 2_665 5_766 ?
O008 Eu01 Eu01 68.87(13) 6_656 5_766 ?
O008 Eu01 O004 68.48(17) 6_656 5_766 ?
O008 Eu01 O00A 77.61(19) 6_656 5_766 ?
O008 Eu01 O00E 145.4(2) 6_656 . ?
O008 Eu01 C014 72.6(2) 6_656 5_766 ?
O00A Eu01 Eu01 84.84(13) 5_766 5_766 ?
O00A Eu01 O004 49.17(17) 5_766 5_766 ?
O00A Eu01 O00E 134.4(2) 5_766 . ?
O00A Eu01 C014 24.1(2) 5_766 5_766 ?
O00B Eu01 Eu01 154.94(15) . 5_766 ?
O00B Eu01 O004 119.76(18) . 5_766 ?
O00B Eu01 O004 158.8(2) . . ?
O00B Eu01 O005 81.3(2) . . ?
O00B Eu01 O007 101.5(2) . 2_665 ?
O00B Eu01 O008 112.2(2) . 6_656 ?
O00B Eu01 O00A 71.5(2) . 5_766 ?
O00B Eu01 O00E 75.4(2) . . ?
O00B Eu01 C014 95.0(2) . 5_766 ?
O00E Eu01 Eu01 118.87(14) . 5_766 ?
O00E Eu01 O004 139.05(18) . 5_766 ?
O00E Eu01 C014 141.9(2) . 5_766 ?
C014 Eu01 Eu01 60.82(17) 5_766 5_766 ?
O003 Eu02 Eu02 124.41(12) . 5_666 ?
O003 Eu02 C01I 88.6(2) . . ?
O006 Eu02 Eu02 61.46(14) . 5_666 ?
O006 Eu02 O003 69.24(19) . . ?
O006 Eu02 O009 123.9(2) . 5_666 ?
O006 Eu02 O00C 73.7(2) . 5_666 ?
O006 Eu02 O00D 138.9(2) . 6_556 ?
O006 Eu02 O00H 79.8(2) . . ?
O006 Eu02 O00I 77.6(2) . 6_556 ?
O006 Eu02 O00M 137.6(3) . . ?
O006 Eu02 C01I 72.5(2) . . ?
O009 Eu02 Eu02 63.83(13) 5_666 5_666 ?
O009 Eu02 O003 142.0(2) 5_666 . ?
O009 Eu02 O00I 142.3(2) 5_666 6_556 ?
O009 Eu02 O00M 76.0(2) 5_666 . ?
O009 Eu02 C01I 66.5(2) 5_666 . ?
O00C Eu02 Eu02 46.19(14) 5_666 5_666 ?
O00C Eu02 O003 137.1(2) 5_666 . ?
O00C Eu02 O009 77.7(2) 5_666 5_666 ?
O00C Eu02 O00H 121.0(2) 5_666 . ?
O00C Eu02 O00I 80.4(2) 5_666 6_556 ?
O00C Eu02 O00M 75.6(2) 5_666 . ?
O00C Eu02 C01I 100.2(2) 5_666 . ?
O00D Eu02 Eu02 139.22(14) 6_556 5_666 ?
O00D Eu02 O003 71.88(19) 6_556 . ?
O00D Eu02 O009 81.3(2) 6_556 5_666 ?
O00D Eu02 O00C 147.4(2) 6_556 5_666 ?
O00D Eu02 O00H 76.4(2) 6_556 . ?
O00D Eu02 O00I 102.3(2) 6_556 6_556 ?
O00D Eu02 O00M 75.2(2) 6_556 . ?
O00D Eu02 C01I 93.9(2) 6_556 . ?
O00H Eu02 Eu02 74.78(14) . 5_666 ?
O00H Eu02 O003 72.73(19) . . ?
O00H Eu02 O009 75.2(2) . 5_666 ?
O00H Eu02 O00I 142.5(2) . 6_556 ?
O00H Eu02 O00M 142.0(3) . . ?
O00H Eu02 C01I 20.8(2) . . ?
O00I Eu02 Eu02 118.09(14) 6_556 5_666 ?
O00I Eu02 O003 71.43(19) 6_556 . ?
O00I Eu02 O00M 69.0(3) 6_556 . ?
O00I Eu02 C01I 148.4(2) 6_556 . ?
O00M Eu02 Eu02 113.09(15) . 5_666 ?
O00M Eu02 O003 120.40(19) . . ?
O00M Eu02 C01I 142.2(3) . . ?
C01I Eu02 Eu02 54.08(17) . 5_666 ?
Eu02 O003 H00A 110.1 . . ?
Eu02 O003 H00B 110.3 . . ?
H00A O003 H00B 103.8 . . ?
Eu01 O004 Eu01 99.69(17) . 5_766 ?
C014 O004 Eu01 173.9(6) . . ?
C014 O004 Eu01 86.1(5) . 5_766 ?
C00T O005 Eu01 136.6(5) . . ?
C012 O006 Eu02 141.1(6) . . ?
C00Y O007 Eu01 138.7(5) . 2_664 ?
C00Y O008 Eu01 126.8(5) . 6_556 ?
C012 O009 Eu02 137.0(5) . 5_666 ?
C014 O00A Eu01 103.3(5) . 5_766 ?
C01T O00B Eu01 140.8(6) . . ?
C01I O00C Eu02 173.5(6) . 5_666 ?
C00T O00D Eu02 159.4(6) . 6_656 ?
C00Z O00E Eu01 124.8(6) . . ?
C00Z N00F C01W 125.4(9) . . ?
C00Z N00F C022 113.6(9) . . ?
C01W N00F C022 118.8(8) . . ?
C00S N00G C00S 118.7(9) . 7_565 ?
C01I O00H Eu02 116.7(5) . . ?
C01T O00I Eu02 120.9(5) . 6_656 ?
C01A N00J C01A 120.7(10) 7_575 . ?
C01C N00K C01C 118.7(10) . 7_565 ?
C00X N00L C00X 116.2(10) . 7_565 ?
C011 O00M Eu02 146.4(8) . . ?
C010 N00N C010 118.3(10) 7_575 . ?
C013 N00O C013 119.5(10) . 7_565 ?
C011 N00P C01Z 130.4(11) . . ?
C011 N00P C025 115.8(10) . . ?
C01Z N00P C025 113.8(9) . . ?
C00V C00R H00R 119.3 . . ?
C01L C00R H00R 119.3 . . ?
C01L C00R C00V 121.3(8) . . ?
N00G C00S C013 120.3(7) . . ?
N00G C00S C01N 116.3(7) . . ?
C013 C00S C01N 123.4(7) . . ?
O005 C00T C01V 115.8(7) . . ?
O00D C00T O005 125.2(7) . . ?
O00D C00T C01V 119.0(7) . . ?
C01B C00U H00U 120.5 . . ?
C01B C00U C01J 119.0(7) . . ?
C01J C00U H00U 120.5 . . ?
C00R C00V H00V 120.1 . . ?
C015 C00V C00R 119.7(8) . . ?
C015 C00V H00V 120.1 . . ?
C017 C00W H00W 120.5 . . ?
C01E C00W H00W 120.5 . . ?
C01E C00W C017 119.0(8) . . ?
N00L C00X C01C 122.0(7) . . ?
N00L C00X C01D 114.0(7) . . ?
C01C C00X C01D 123.8(7) . . ?
O007 C00Y O008 125.8(7) . . ?
O007 C00Y C017 115.6(7) . . ?
O008 C00Y C017 118.6(7) . . ?
O00E C00Z N00F 128.8(10) . . ?
O00E C00Z H00Z 115.6 . . ?
N00F C00Z H00Z 115.6 . . ?
N00N C010 C018 113.8(7) . . ?
N00N C010 C01A 120.9(7) . . ?
C01A C010 C018 125.3(7) . . ?
O00M C011 N00P 136.6(12) . . ?
O00M C011 H011 111.7 . . ?
N00P C011 H011 111.7 . . ?
O006 C012 O009 127.5(7) . . ?
O006 C012 C01X 116.1(8) . . ?
O009 C012 C01X 116.3(8) . . ?
N00O C013 C00S 120.6(7) . . ?
N00O C013 C01L 115.6(7) . . ?
C00S C013 C01L 123.7(7) . . ?
O004 C014 Eu01 68.8(4) . 5_766 ?
O004 C014 C01H 120.6(8) . . ?
O00A C014 Eu01 52.6(4) . 5_766 ?
O00A C014 O004 121.2(7) . . ?
O00A C014 C01H 117.9(7) . . ?
C01H C014 Eu01 166.8(6) . 5_766 ?
C00V C015 C01I 120.8(8) . . ?
C020 C015 C00V 120.1(8) . . ?
C020 C015 C01I 119.1(8) . . ?
C01K C016 H016 119.5 . . ?
C01K C016 C01N 121.0(8) . . ?
C01N C016 H016 119.5 . . ?
C00W C017 C00Y 120.7(7) . . ?
C024 C017 C00W 120.2(8) . . ?
C024 C017 C00Y 119.1(8) . . ?
C01M C018 C010 118.3(7) . . ?
C01R C018 C010 122.3(7) . . ?
C01R C018 C01M 119.4(7) . . ?
C01E C019 C01C 121.0(7) . . ?
C026 C019 C01C 119.0(7) . . ?
C026 C019 C01E 119.8(8) . . ?
N00J C01A C010 119.6(7) . . ?
N00J C01A C01J 114.5(7) . . ?
C010 C01A C01J 125.8(7) . . ?
C00U C01B H01B 119.2 . . ?
C00U C01B C01S 121.6(8) . . ?
C01S C01B H01B 119.2 . . ?
N00K C01C C00X 120.4(7) . . ?
N00K C01C C019 117.0(7) . . ?
C00X C01C C019 122.6(7) . . ?
C01F C01D C00X 119.9(7) . . ?
C028 C01D C00X 119.8(8) . . ?
C028 C01D C01F 119.4(7) . . ?
C00W C01E H01E 119.9 . . ?
C019 C01E C00W 120.3(8) . . ?
C019 C01E H01E 119.9 . . ?
C01D C01F H01F 119.9 . . ?
C01G C01F C01D 120.2(8) . . ?
C01G C01F H01F 119.9 . . ?
C01F C01G H01G 119.8 . . ?
C01V C01G C01F 120.5(8) . . ?
C01V C01G H01G 119.8 . . ?
C01K C01H C014 118.6(8) . . ?
C01P C01H C014 123.5(8) . . ?
C01P C01H C01K 117.8(7) . . ?
O00C C01I Eu02 82.4(5) . . ?
O00C C01I C015 117.6(8) . . ?
O00H C01I Eu02 42.5(4) . . ?
O00H C01I O00C 124.3(8) . . ?
O00H C01I C015 118.1(8) . . ?
C015 C01I Eu02 159.1(6) . . ?
C00U C01J C01A 121.1(7) . . ?
C023 C01J C00U 118.6(7) . . ?
C023 C01J C01A 120.2(7) . . ?
C016 C01K C01H 120.4(8) . . ?
C016 C01K H01K 119.8 . . ?
C01H C01K H01K 119.8 . . ?
C00R C01L C013 122.0(8) . . ?
C00R C01L C01Q 118.4(7) . . ?
C01Q C01L C013 119.5(7) . . ?
C018 C01M H01M 120.5 . . ?
C01Y C01M C018 119.1(8) . . ?
C01Y C01M H01M 120.5 . . ?
C016 C01N C00S 119.6(7) . . ?
C016 C01N C01O 118.9(7) . . ?
C01O C01N C00S 121.3(7) . . ?
C01N C01O H01O 119.9 . . ?
C01P C01O C01N 120.3(8) . . ?
C01P C01O H01O 119.9 . . ?
C01H C01P C01O 121.7(8) . . ?
C01H C01P H01P 119.2 . . ?
C01O C01P H01P 119.2 . . ?
C01L C01Q H01Q 120.0 . . ?
C020 C01Q C01L 120.1(8) . . ?
C020 C01Q H01Q 120.0 . . ?
C018 C01R H01R 119.9 . . ?
C021 C01R C018 120.2(8) . . ?
C021 C01R H01R 119.9 . . ?
C01B C01S C01T 119.3(7) . . ?
C01U C01S C01B 118.3(8) . . ?
C01U C01S C01T 122.4(8) . . ?
O00B C01T C01S 117.4(7) . . ?
O00I C01T O00B 123.4(7) . . ?
O00I C01T C01S 119.1(7) . . ?
C01S C01U H01U 119.3 . . ?
C01S C01U C023 121.3(8) . . ?
C023 C01U H01U 119.3 . . ?
C01G C01V C00T 120.2(8) . . ?
C01G C01V C029 119.8(8) . . ?
C029 C01V C00T 120.0(8) . . ?
N00F C01W H01A 109.5 . . ?
N00F C01W H01C 109.5 . . ?
N00F C01W H01D 109.5 . . ?
H01A C01W H01C 109.5 . . ?
H01A C01W H01D 109.5 . . ?
H01C C01W H01D 109.5 . . ?
C01Y C01X C012 121.2(8) . . ?
C01Y C01X C021 119.1(8) . . ?
C021 C01X C012 119.7(8) . . ?
C01M C01Y H01Y 119.3 . . ?
C01X C01Y C01M 121.4(8) . . ?
C01X C01Y H01Y 119.3 . . ?
N00P C01Z H01H 109.5 . . ?
N00P C01Z H01I 109.5 . . ?
N00P C01Z H01J 109.5 . . ?
H01H C01Z H01I 109.5 . . ?
H01H C01Z H01J 109.5 . . ?
H01I C01Z H01J 109.5 . . ?
C015 C020 C01Q 120.3(8) . . ?
C015 C020 H020 119.9 . . ?
C01Q C020 H020 119.9 . . ?
C01R C021 C01X 120.6(8) . . ?
C01R C021 H021 119.7 . . ?
C01X C021 H021 119.7 . . ?
N00F C022 H02A 109.5 . . ?
N00F C022 H02B 109.5 . . ?
N00F C022 H02C 109.5 . . ?
H02A C022 H02B 109.5 . . ?
H02A C022 H02C 109.5 . . ?
H02B C022 H02C 109.5 . . ?
C01J C023 H023 119.5 . . ?
C01U C023 C01J 121.0(8) . . ?
C01U C023 H023 119.5 . . ?
C017 C024 H024 119.9 . . ?
C017 C024 C026 120.2(9) . . ?
C026 C024 H024 119.9 . . ?
N00P C025 H02D 109.5 . . ?
N00P C025 H02E 109.5 . . ?
N00P C025 H02F 109.5 . . ?
H02D C025 H02E 109.5 . . ?
H02D C025 H02F 109.5 . . ?
H02E C025 H02F 109.5 . . ?
C019 C026 C024 120.1(9) . . ?
C019 C026 H026 119.9 . . ?
C024 C026 H026 119.9 . . ?
C01D C028 H028 119.8 . . ?
C01D C028 C029 120.3(9) . . ?
C029 C028 H028 119.8 . . ?
C01V C029 C028 119.6(9) . . ?
C01V C029 H029 120.2 . . ?
C028 C029 H029 120.2 . . ?

loop_
_geom_bond_atom_site_label_1
_geom_bond_atom_site_label_2
_geom_bond_distance
_geom_bond_site_symmetry_2
_geom_bond_publ_flag
Eu01 Eu01 3.9303(8) 5_766 ?
Eu01 O004 2.330(5) . ?
Eu01 O004 2.798(5) 5_766 ?
Eu01 O005 2.325(5) . ?
Eu01 O007 2.345(5) 2_665 ?
Eu01 O008 2.378(5) 6_656 ?
Eu01 O00A 2.442(5) 5_766 ?
Eu01 O00B 2.271(6) . ?
Eu01 O00E 2.455(5) . ?
Eu01 C014 2.993(8) 5_766 ?
Eu02 Eu02 4.3835(8) 5_666 ?
Eu02 O003 2.581(5) . ?
Eu02 O006 2.330(5) . ?
Eu02 O009 2.419(5) 5_666 ?
Eu02 O00C 2.348(5) 5_666 ?
Eu02 O00D 2.345(6) 6_556 ?
Eu02 O00H 2.387(6) . ?
Eu02 O00I 2.460(5) 6_556 ?
Eu02 O00M 2.475(6) . ?
Eu02 C01I 3.155(9) . ?
O003 H00A 0.8666 . ?
O003 H00B 0.8667 . ?
O004 C014 1.271(10) . ?
O005 C00T 1.277(10) . ?
O006 C012 1.245(11) . ?
O007 C00Y 1.255(10) . ?
O008 C00Y 1.256(9) . ?
O009 C012 1.271(11) . ?
O00A C014 1.258(11) . ?
O00B C01T 1.272(10) . ?
O00C C01I 1.255(11) . ?
O00D C00T 1.256(10) . ?
O00E C00Z 1.220(11) . ?
N00F C00Z 1.289(12) . ?
N00F C01W 1.444(12) . ?
N00F C022 1.482(15) . ?
N00G C00S 1.349(8) . ?
N00G C00S 1.349(9) 7_565 ?
O00H C01I 1.252(11) . ?
O00I C01T 1.264(10) . ?
N00J C01A 1.338(9) 7_575 ?
N00J C01A 1.338(9) . ?
N00K C01C 1.326(9) . ?
N00K C01C 1.326(9) 7_565 ?
N00L C00X 1.336(9) . ?
N00L C00X 1.336(9) 7_565 ?
O00M C011 1.158(11) . ?
N00N C010 1.353(9) 7_575 ?
N00N C010 1.353(9) . ?
N00O C013 1.334(9) . ?
N00O C013 1.334(9) 7_565 ?
N00P C011 1.275(12) . ?
N00P C01Z 1.390(13) . ?
N00P C025 1.489(14) . ?
C00R H00R 0.9300 . ?
C00R C00V 1.388(12) . ?
C00R C01L 1.386(11) . ?
C00S C013 1.413(11) . ?
C00S C01N 1.493(10) . ?
C00T C01V 1.511(11) . ?
C00U H00U 0.9300 . ?
C00U C01B 1.379(11) . ?
C00U C01J 1.413(11) . ?
C00V H00V 0.9300 . ?
C00V C015 1.381(12) . ?
C00W H00W 0.9300 . ?
C00W C017 1.397(12) . ?
C00W C01E 1.391(11) . ?
C00X C01C 1.410(11) . ?
C00X C01D 1.515(10) . ?
C00Y C017 1.510(10) . ?
C00Z H00Z 0.9300 . ?
C010 C018 1.492(10) . ?
C010 C01A 1.404(11) . ?
C011 H011 0.9300 . ?
C012 C01X 1.538(11) . ?
C013 C01L 1.483(11) . ?
C014 C01H 1.490(11) . ?
C015 C01I 1.526(11) . ?
C015 C020 1.381(11) . ?
C016 H016 0.9300 . ?
C016 C01K 1.376(11) . ?
C016 C01N 1.383(12) . ?
C017 C024 1.379(12) . ?
C018 C01M 1.408(11) . ?
C018 C01R 1.394(11) . ?
C019 C01C 1.478(11) . ?
C019 C01E 1.389(11) . ?
C019 C026 1.381(13) . ?
C01A C01J 1.492(11) . ?
C01B H01B 0.9300 . ?
C01B C01S 1.411(12) . ?
C01D C01F 1.387(12) . ?
C01D C028 1.377(13) . ?
C01E H01E 0.9300 . ?
C01F H01F 0.9300 . ?
C01F C01G 1.379(11) . ?
C01G H01G 0.9300 . ?
C01G C01V 1.379(12) . ?
C01H C01K 1.426(12) . ?
C01H C01P 1.369(12) . ?
C01J C023 1.395(12) . ?
C01K H01K 0.9300 . ?
C01L C01Q 1.403(12) . ?
C01M H01M 0.9300 . ?
C01M C01Y 1.396(12) . ?
C01N C01O 1.393(11) . ?
C01O H01O 0.9300 . ?
C01O C01P 1.387(11) . ?
C01P H01P 0.9300 . ?
C01Q H01Q 0.9300 . ?
C01Q C020 1.395(11) . ?
C01R H01R 0.9300 . ?
C01R C021 1.381(12) . ?
C01S C01T 1.511(11) . ?
C01S C01U 1.366(12) . ?
C01U H01U 0.9300 . ?
C01U C023 1.378(12) . ?
C01V C029 1.380(13) . ?
C01W H01A 0.9600 . ?
C01W H01C 0.9600 . ?
C01W H01D 0.9600 . ?
C01X C01Y 1.373(12) . ?
C01X C021 1.402(12) . ?
C01Y H01Y 0.9300 . ?
C01Z H01H 0.9600 . ?
C01Z H01I 0.9600 . ?
C01Z H01J 0.9600 . ?
C020 H020 0.9300 . ?
C021 H021 0.9300 . ?
C022 H02A 0.9600 . ?
C022 H02B 0.9600 . ?
C022 H02C 0.9600 . ?
C023 H023 0.9300 . ?
C024 H024 0.9300 . ?
C024 C026 1.382(12) . ?
C025 H02D 0.9600 . ?
C025 H02E 0.9600 . ?
C025 H02F 0.9600 . ?
C026 H026 0.9300 . ?
C028 H028 0.9300 . ?
C028 C029 1.399(12) . ?
C029 H029 0.9300 . ?

loop_
_geom_torsion_atom_site_label_1
_geom_torsion_atom_site_label_2
_geom_torsion_atom_site_label_3
_geom_torsion_atom_site_label_4
_geom_torsion
_geom_torsion_site_symmetry_1
_geom_torsion_site_symmetry_2
_geom_torsion_site_symmetry_3
_geom_torsion_site_symmetry_4
_geom_torsion_publ_flag
Eu01 O004 C014 O00A 4.7(8) 5_766 . . . ?
Eu01 O004 C014 C01H -169.6(7) 5_766 . . . ?
Eu01 O005 C00T O00D 29.2(13) . . . . ?
Eu01 O005 C00T C01V -150.7(6) . . . . ?
Eu01 O007 C00Y O008 -7.1(14) 2_664 . . . ?
Eu01 O007 C00Y C017 176.7(5) 2_664 . . . ?
Eu01 O008 C00Y O007 44.4(11) 6_556 . . . ?
Eu01 O008 C00Y C017 -139.5(6) 6_556 . . . ?
Eu01 O00A C014 O004 -5.6(9) 5_766 . . . ?
Eu01 O00A C014 C01H 168.9(6) 5_766 . . . ?
Eu01 O00B C01T O00I 101.8(10) . . . . ?
Eu01 O00B C01T C01S -81.8(11) . . . . ?
Eu01 O00E C00Z N00F -179.1(9) . . . . ?
Eu01 C014 C01H C01K -145(2) 5_766 . . . ?
Eu01 C014 C01H C01P 33(3) 5_766 . . . ?
Eu02 O006 C012 O009 43.9(15) . . . . ?
Eu02 O006 C012 C01X -137.5(7) . . . . ?
Eu02 O009 C012 O006 -7.3(16) 5_666 . . . ?
Eu02 O009 C012 C01X 174.1(6) 5_666 . . . ?
Eu02 O00D C00T O005 -67(2) 6_656 . . . ?
Eu02 O00D C00T C01V 112.6(14) 6_656 . . . ?
Eu02 O00H C01I O00C -10.7(12) . . . . ?
Eu02 O00H C01I C015 170.0(6) . . . . ?
Eu02 O00I C01T O00B 21.6(12) 6_656 . . . ?
Eu02 O00I C01T C01S -154.7(6) 6_656 . . . ?
Eu02 O00M C011 N00P 164.4(9) . . . . ?
O004 C014 C01H C01K -11.6(13) . . . . ?
O004 C014 C01H C01P 165.9(8) . . . . ?
O005 C00T C01V C01G 154.1(8) . . . . ?
O005 C00T C01V C029 -24.3(12) . . . . ?
O006 C012 C01X C01Y 166.3(9) . . . . ?
O006 C012 C01X C021 -14.5(13) . . . . ?
O007 C00Y C017 C00W 162.7(8) . . . . ?
O007 C00Y C017 C024 -19.2(12) . . . . ?
O008 C00Y C017 C00W -13.9(12) . . . . ?
O008 C00Y C017 C024 164.2(8) . . . . ?
O009 C012 C01X C01Y -14.9(13) . . . . ?
O009 C012 C01X C021 164.3(9) . . . . ?
O00A C014 C01H C01K 173.8(8) . . . . ?
O00A C014 C01H C01P -8.6(13) . . . . ?
O00D C00T C01V C01G -25.8(12) . . . . ?
O00D C00T C01V C029 155.8(9) . . . . ?
N00G C00S C013 N00O -1.5(13) . . . . ?
N00G C00S C013 C01L 175.9(8) . . . . ?
N00G C00S C01N C016 135.0(9) . . . . ?
N00G C00S C01N C01O -39.6(12) . . . . ?
N00J C01A C01J C00U 146.6(9) . . . . ?
N00J C01A C01J C023 -30.4(13) . . . . ?
N00L C00X C01C N00K -3.9(14) . . . . ?
N00L C00X C01C C019 176.3(9) . . . . ?
N00L C00X C01D C01F 131.4(9) . . . . ?
N00L C00X C01D C028 -38.0(12) . . . . ?
N00N C010 C018 C01M -50.0(11) . . . . ?
N00N C010 C018 C01R 127.2(10) . . . . ?
N00N C010 C01A N00J 0.0(14) . . . . ?
N00N C010 C01A C01J 176.8(9) . . . . ?
N00O C013 C01L C00R 125.8(9) . . . . ?
N00O C013 C01L C01Q -51.3(12) . . . . ?
C00R C00V C015 C01I -179.3(8) . . . . ?
C00R C00V C015 C020 2.4(14) . . . . ?
C00R C01L C01Q C020 2.7(13) . . . . ?
C00S N00G C00S C013 3.9(15) 7_565 . . . ?
C00S N00G C00S C01N -173.3(6) 7_565 . . . ?
C00S C013 C01L C00R -51.7(12) . . . . ?
C00S C013 C01L C01Q 131.1(9) . . . . ?
C00S C01N C01O C01P 174.3(8) . . . . ?
C00T C01V C029 C028 -179.1(9) . . . . ?
C00U C01B C01S C01T -175.1(8) . . . . ?
C00U C01B C01S C01U 3.5(13) . . . . ?
C00U C01J C023 C01U 4.0(14) . . . . ?
C00V C00R C01L C013 -176.9(8) . . . . ?
C00V C00R C01L C01Q 0.4(13) . . . . ?
C00V C015 C01I Eu02 -168.0(13) . . . . ?
C00V C015 C01I O00C -6.5(13) . . . . ?
C00V C015 C01I O00H 172.9(9) . . . . ?
C00V C015 C020 C01Q 0.7(15) . . . . ?
C00W C017 C024 C026 -3.3(15) . . . . ?
C00X N00L C00X C01C 6.0(16) 7_565 . . . ?
C00X N00L C00X C01D -169.0(6) 7_565 . . . ?
C00X C01D C01F C01G -171.1(7) . . . . ?
C00X C01D C028 C029 172.7(9) . . . . ?
C00Y C017 C024 C026 178.6(9) . . . . ?
C010 N00N C010 C018 -179.2(6) 7_575 . . . ?
C010 N00N C010 C01A 1.0(16) 7_575 . . . ?
C010 C018 C01M C01Y -176.6(8) . . . . ?
C010 C018 C01R C021 179.1(9) . . . . ?
C010 C01A C01J C00U -30.3(14) . . . . ?
C010 C01A C01J C023 152.6(9) . . . . ?
C012 C01X C01Y C01M 178.5(8) . . . . ?
C012 C01X C021 C01R -176.1(9) . . . . ?
C013 N00O C013 C00S -1.0(16) 7_565 . . . ?
C013 N00O C013 C01L -178.6(6) 7_565 . . . ?
C013 C00S C01N C016 -42.1(12) . . . . ?
C013 C00S C01N C01O 143.3(9) . . . . ?
C013 C01L C01Q C020 -180.0(8) . . . . ?
C014 C01H C01K C016 178.2(8) . . . . ?
C014 C01H C01P C01O -178.7(8) . . . . ?
C016 C01N C01O C01P -0.3(13) . . . . ?
C017 C00W C01E C019 -1.3(12) . . . . ?
C017 C024 C026 C019 -2.0(16) . . . . ?
C018 C010 C01A N00J -179.7(9) . . . . ?
C018 C010 C01A C01J -2.9(14) . . . . ?
C018 C01M C01Y C01X -3.9(14) . . . . ?
C018 C01R C021 C01X -0.8(15) . . . . ?
C01A N00J C01A C010 -1.0(17) 7_575 . . . ?
C01A N00J C01A C01J -178.2(7) 7_575 . . . ?
C01A C010 C018 C01M 129.7(9) . . . . ?
C01A C010 C018 C01R -53.1(13) . . . . ?
C01A C01J C023 C01U -178.9(9) . . . . ?
C01B C00U C01J C01A 180.0(8) . . . . ?
C01B C00U C01J C023 -2.9(13) . . . . ?
C01B C01S C01T O00B -1.9(12) . . . . ?
C01B C01S C01T O00I 174.6(8) . . . . ?
C01B C01S C01U C023 -2.4(14) . . . . ?
C01C N00K C01C C00X 1.4(17) 7_565 . . . ?
C01C N00K C01C C019 -178.8(7) 7_565 . . . ?
C01C C00X C01D C01F -43.6(12) . . . . ?
C01C C00X C01D C028 147.1(9) . . . . ?
C01C C019 C01E C00W -179.1(8) . . . . ?
C01C C019 C026 C024 -179.1(9) . . . . ?
C01D C00X C01C N00K 170.7(9) . . . . ?
C01D C00X C01C C019 -9.2(13) . . . . ?
C01D C01F C01G C01V 0.4(12) . . . . ?
C01D C028 C029 C01V -3.7(17) . . . . ?
C01E C00W C017 C00Y -177.0(7) . . . . ?
C01E C00W C017 C024 4.9(13) . . . . ?
C01E C019 C01C N00K 124.0(10) . . . . ?
C01E C019 C01C C00X -56.2(12) . . . . ?
C01E C019 C026 C024 5.5(14) . . . . ?
C01F C01D C028 C029 3.3(15) . . . . ?
C01F C01G C01V C00T -179.3(7) . . . . ?
C01F C01G C01V C029 -0.8(13) . . . . ?
C01G C01V C029 C028 2.5(15) . . . . ?
C01I C015 C020 C01Q -177.6(9) . . . . ?
C01J C00U C01B C01S -0.8(13) . . . . ?
C01K C016 C01N C00S -175.0(8) . . . . ?
C01K C016 C01N C01O -0.3(14) . . . . ?
C01K C01H C01P C01O -1.1(14) . . . . ?
C01L C00R C00V C015 -2.9(14) . . . . ?
C01L C01Q C020 C015 -3.3(15) . . . . ?
C01M C018 C01R C021 -3.8(14) . . . . ?
C01N C00S C013 N00O 175.5(8) . . . . ?
C01N C00S C013 C01L -7.1(13) . . . . ?
C01N C016 C01K C01H 0.2(14) . . . . ?
C01N C01O C01P C01H 1.0(14) . . . . ?
C01P C01H C01K C016 0.5(14) . . . . ?
C01R C018 C01M C01Y 6.1(13) . . . . ?
C01S C01U C023 C01J -1.3(15) . . . . ?
C01T C01S C01U C023 176.1(9) . . . . ?
C01U C01S C01T O00B 179.5(8) . . . . ?
C01U C01S C01T O00I -3.9(14) . . . . ?
C01W N00F C00Z O00E -170.8(11) . . . . ?
C01Y C01X C021 C01R 3.1(15) . . . . ?
C01Z N00P C011 O00M -177.2(12) . . . . ?
C020 C015 C01I Eu02 10(2) . . . . ?
C020 C015 C01I O00C 171.9(9) . . . . ?
C020 C015 C01I O00H -8.8(13) . . . . ?
C021 C01X C01Y C01M -0.7(15) . . . . ?
C022 N00F C00Z O00E -8.2(18) . . . . ?
C025 N00P C011 O00M 2.9(17) . . . . ?
C026 C019 C01C N00K -51.3(12) . . . . ?
C026 C019 C01C C00X 128.5(10) . . . . ?
C026 C019 C01E C00W -3.9(13) . . . . ?
C028 C01D C01F C01G -1.7(13) . . . . ?

loop_
_smtbx_masks_void_nr
_smtbx_masks_void_average_x
_smtbx_masks_void_average_y
_smtbx_masks_void_average_z
_smtbx_masks_void_volume
_smtbx_masks_void_count_electrons
_smtbx_masks_void_content
1 -0.009 0.250 -0.125 623.4 90.9 '2 C3H7NO'
2 0.009 0.750 -0.803 623.4 92.1 '2 C3H7NO'
3 0.246 0.084 0.491 17.8 4.5 '1 H2O'
4 0.246 0.416 0.491 17.8 5.0 '1 H2O'
5 0.254 0.584 0.991 17.8 4.9 '1 H2O'
6 0.254 0.916 0.991 17.8 4.7 '1 H2O'
7 0.491 0.250 -0.304 623.4 91.3 '2 C3H7NO'
8 0.509 0.750 0.820 623.4 91.7 '2 C3H7NO'
9 0.746 0.084 0.009 17.8 4.9 '1 H2O'
10 0.746 0.416 0.009 17.8 4.7 '1 H2O'
11 0.754 0.584 0.509 17.8 4.6 '1 H2O'
12 0.754 0.916 0.509 17.8 5.2 '1 H2O'
